data_4340976
loop_
_publ_author_name
'Boyde, Nicholas C.'
'Chmely, Stephen C.'
'Hanusa, Timothy P.'
'Rheingold, Arnold L.'
'Brennessel, William W.'

_publ_section_title
;
 Structural distortions in M[E(SiMe&#x2083;)&#x2082;]&#x2083; complexes (M
 = group 15, f-element; E = N, CH): is three a crowd?
;
_journal_issue 18
_journal_name_full 'Inorganic chemistry'
_journal_page_first 9703
_journal_page_last 9714
_journal_paper_doi 10.1021/ic501232z
_journal_volume 53
_journal_year 2014
_chemical_formula_sum 'C18 H54 N3 P Si6'
_chemical_formula_weight 512.15
_chemical_name_systematic
; 
 ? 
;
_space_group_IT_number 2
_symmetry_cell_setting triclinic
_symmetry_space_group_name_Hall '-P 1'
_symmetry_space_group_name_H-M 'P -1'
_atom_sites_solution_hydrogens geom
_atom_sites_solution_primary direct
_atom_sites_solution_secondary difmap
_audit_creation_method SHELXL-97
_cell_angle_alpha 115.0854(12)
_cell_angle_beta 97.9463(13)
_cell_angle_gamma 95.3845(15)
_cell_formula_units_Z 4
_cell_length_a 8.9279(5)
_cell_length_b 19.0519(10)
_cell_length_c 20.6374(10)
_cell_measurement_reflns_used 9902
_cell_measurement_temperature 100(2)
_cell_measurement_theta_max 26.32
_cell_measurement_theta_min 2.34
_cell_volume 3102.8(3)
_computing_cell_refinement 'Bruker SAINT'
_computing_data_collection 'Bruker APEX2'
_computing_data_reduction 'Bruker SAINT'
_computing_molecular_graphics 'Bruker SHELXTL'
_computing_publication_material 'Bruker SHELXTL'
_computing_structure_refinement 'SHELXL-97 (Sheldrick, 1997)'
_computing_structure_solution 'SHELXS-97 (Sheldrick, 1990)'
_diffrn_ambient_temperature 100(2)
_diffrn_measured_fraction_theta_full 0.993
_diffrn_measured_fraction_theta_max 0.992
_diffrn_measurement_device_type 'Bruker APEX-II CCD'
_diffrn_measurement_method '\f and \w scans'
_diffrn_radiation_monochromator graphite
_diffrn_radiation_source 'fine-focus sealed tube'
_diffrn_radiation_type MoK\a
_diffrn_radiation_wavelength 0.71073
_diffrn_reflns_av_R_equivalents 0.0385
_diffrn_reflns_av_sigmaI/netI 0.0450
_diffrn_reflns_limit_h_max 11
_diffrn_reflns_limit_h_min -11
_diffrn_reflns_limit_k_max 22
_diffrn_reflns_limit_k_min -23
_diffrn_reflns_limit_l_max 25
_diffrn_reflns_limit_l_min -14
_diffrn_reflns_number 34673
_diffrn_reflns_theta_full 25.00
_diffrn_reflns_theta_max 26.38
_diffrn_reflns_theta_min 2.15
_exptl_absorpt_coefficient_mu 0.331
_exptl_absorpt_correction_T_max 0.9072
_exptl_absorpt_correction_T_min 0.8789
_exptl_absorpt_correction_type multi-scan
_exptl_absorpt_process_details SADABS
_exptl_crystal_colour colourless
_exptl_crystal_density_diffrn 1.096
_exptl_crystal_density_method 'not measured'
_exptl_crystal_description block
_exptl_crystal_F_000 1128
_exptl_crystal_size_max 0.40
_exptl_crystal_size_mid 0.35
_exptl_crystal_size_min 0.30
_refine_diff_density_max 0.757
_refine_diff_density_min -0.554
_refine_diff_density_rms 0.060
_refine_ls_extinction_method none
_refine_ls_goodness_of_fit_ref 1.009
_refine_ls_hydrogen_treatment constr
_refine_ls_matrix_type full
_refine_ls_number_parameters 561
_refine_ls_number_reflns 12599
_refine_ls_number_restraints 0
_refine_ls_restrained_S_all 1.009
_refine_ls_R_factor_all 0.0540
_refine_ls_R_factor_gt 0.0422
_refine_ls_shift/su_max 0.036
_refine_ls_shift/su_mean 0.000
_refine_ls_structure_factor_coef Fsqd
_refine_ls_weighting_details 'calc w=1/[\s^2^(Fo^2^)+(0.0400P)^2^+3.0000P] where P=(Fo^2^+2Fc^2^)/3'
_refine_ls_weighting_scheme calc
_refine_ls_wR_factor_gt 0.0967
_refine_ls_wR_factor_ref 0.1034
_reflns_number_gt 10497
_reflns_number_total 12599
_reflns_threshold_expression >2sigma(I)
_cod_data_source_file ic501232z_si_002.cif
_cod_data_source_block vand90
_cod_depositor_comments
;
The following automatic conversions were performed:

'_symmetry_cell_setting' value 'Triclinic' changed to 'triclinic'
according to
/home/saulius/struct/COD-crude-data--automatic-downloads/rss-feeds/ACS/lib/dictionaries/cif_core.dic
dictionary named 'cif_core.dic' version 2.4.2 from 2011-04-26.

Automatic conversion script
Id: cif_fix_values 2281 2013-09-26 08:29:07Z andrius 

 Adding full bibliography for 4340976--4340978.cif.
;
_cod_original_sg_symbol_H-M P-1
_cod_database_code 4340976

loop_
_symmetry_equiv_pos_as_xyz
'x, y, z'
'-x, -y, -z'

loop_
_atom_site_label
_atom_site_type_symbol
_atom_site_fract_x
_atom_site_fract_y
_atom_site_fract_z
_atom_site_U_iso_or_equiv
_atom_site_adp_type
_atom_site_occupancy
_atom_site_symmetry_multiplicity
_atom_site_calc_flag
_atom_site_refinement_flags
Si1 Si 0.52388(7) 0.60003(4) 0.36568(3) 0.02103(14) Uani 1 1 d .
Si2 Si 0.28561(7) 0.46172(3) 0.33723(3) 0.01850(13) Uani 1 1 d .
Si3 Si 0.45341(7) 0.36163(4) 0.13266(3) 0.01784(13) Uani 1 1 d .
Si4 Si 0.11323(7) 0.35885(4) 0.10608(4) 0.02258(14) Uani 1 1 d .
Si5 Si 0.33559(7) 0.59150(4) 0.12941(3) 0.02129(14) Uani 1 1 d .
Si6 Si 0.14068(7) 0.63097(3) 0.24482(3) 0.01809(13) Uani 1 1 d .
Si7 Si -0.10634(8) 1.02429(4) 0.14426(3) 0.02498(15) Uani 1 1 d .
Si8 Si -0.44110(7) 0.98654(4) 0.15051(3) 0.02186(14) Uani 1 1 d .
Si9 Si -0.26187(7) 1.20973(3) 0.32469(3) 0.01743(13) Uani 1 1 d .
Si10 Si 0.01005(7) 1.18314(4) 0.41141(3) 0.01966(13) Uani 1 1 d .
Si11 Si -0.33410(7) 1.00339(4) 0.38725(4) 0.02326(14) Uani 1 1 d .
Si12 Si -0.14998(7) 0.89850(4) 0.28534(3) 0.02119(14) Uani 1 1 d .
P1 P 0.38177(7) 0.50983(4) 0.21629(3) 0.01024(18) Uani 0.8004(19) 1 d P
P1' P 0.2338(3) 0.48947(14) 0.21914(13) 0.0110(7) Uani 0.1996(19) 1 d P
P2 P -0.13907(7) 1.04734(4) 0.28305(3) 0.01029(19) Uani 0.7722(19) 1 d P
P2' P -0.2886(2) 1.05238(13) 0.28812(12) 0.0107(6) Uani 0.2278(19) 1 d P
N1 N 0.36856(19) 0.52513(10) 0.30462(9) 0.0164(4) Uani 1 1 d .
N2 N 0.2967(2) 0.41147(10) 0.15810(9) 0.0164(4) Uani 1 1 d .
N3 N 0.26832(19) 0.57123(10) 0.19820(9) 0.0139(3) Uani 1 1 d .
N4 N -0.2478(2) 1.02421(11) 0.19756(9) 0.0207(4) Uani 1 1 d .
N5 N -0.15808(19) 1.14233(9) 0.34145(9) 0.0129(3) Uani 1 1 d .
N6 N -0.2264(2) 0.98762(10) 0.31788(10) 0.0169(4) Uani 1 1 d .
C1 C 0.6216(3) 0.65466(15) 0.32244(15) 0.0328(6) Uani 1 1 d .
H1A H 0.6657 0.6191 0.2841 0.049 Uiso 1 1 calc R
H1B H 0.7012 0.6955 0.3585 0.049 Uiso 1 1 calc R
H1C H 0.5483 0.6776 0.3025 0.049 Uiso 1 1 calc R
C2 C 0.4595(3) 0.67670(15) 0.44530(15) 0.0373(6) Uani 1 1 d .
H2A H 0.3544 0.6799 0.4309 0.056 Uiso 1 1 calc R
H2B H 0.5226 0.7268 0.4607 0.056 Uiso 1 1 calc R
H2C H 0.4687 0.6625 0.4849 0.056 Uiso 1 1 calc R
C3 C 0.6789(3) 0.55868(15) 0.40187(12) 0.0260(5) Uani 1 1 d .
H3A H 0.6358 0.5280 0.4237 0.039 Uiso 1 1 calc R
H3B H 0.7560 0.6009 0.4379 0.039 Uiso 1 1 calc R
H3C H 0.7244 0.5259 0.3626 0.039 Uiso 1 1 calc R
C4 C 0.3028(3) 0.51307(16) 0.43850(12) 0.0326(6) Uani 1 1 d .
H4A H 0.4092 0.5309 0.4616 0.049 Uiso 1 1 calc R
H4B H 0.2578 0.4773 0.4549 0.049 Uiso 1 1 calc R
H4C H 0.2503 0.5573 0.4510 0.049 Uiso 1 1 calc R
C5 C 0.0745(3) 0.42533(15) 0.30396(14) 0.0320(6) Uani 1 1 d .
H5A H 0.0197 0.4633 0.3342 0.048 Uiso 1 1 calc R
H5B H 0.0489 0.3764 0.3061 0.048 Uiso 1 1 calc R
H5C H 0.0466 0.4176 0.2545 0.048 Uiso 1 1 calc R
C6 C 0.3828(3) 0.37502(15) 0.31886(15) 0.0335(6) Uani 1 1 d .
H6A H 0.3665 0.3428 0.2672 0.050 Uiso 1 1 calc R
H6B H 0.3414 0.3450 0.3417 0.050 Uiso 1 1 calc R
H6C H 0.4909 0.3925 0.3383 0.050 Uiso 1 1 calc R
C7 C 0.6330(3) 0.40310(16) 0.20403(13) 0.0288(5) Uani 1 1 d .
H7A H 0.6715 0.4550 0.2107 0.043 Uiso 1 1 calc R
H7B H 0.7085 0.3700 0.1889 0.043 Uiso 1 1 calc R
H7C H 0.6112 0.4057 0.2492 0.043 Uiso 1 1 calc R
C8 C 0.4058(3) 0.25621(14) 0.11427(13) 0.0306(6) Uani 1 1 d .
H8A H 0.3805 0.2536 0.1570 0.046 Uiso 1 1 calc R
H8B H 0.4927 0.2308 0.1020 0.046 Uiso 1 1 calc R
H8C H 0.3198 0.2302 0.0743 0.046 Uiso 1 1 calc R
C9 C 0.5054(3) 0.36154(15) 0.04771(12) 0.0279(5) Uani 1 1 d .
H9A H 0.4184 0.3366 0.0082 0.042 Uiso 1 1 calc R
H9B H 0.5890 0.3333 0.0358 0.042 Uiso 1 1 calc R
H9C H 0.5356 0.4147 0.0557 0.042 Uiso 1 1 calc R
C10 C 0.0417(3) 0.27854(14) 0.12999(14) 0.0318(6) Uani 1 1 d .
H10A H 0.0476 0.2284 0.0917 0.048 Uiso 1 1 calc R
H10B H -0.0630 0.2807 0.1357 0.048 Uiso 1 1 calc R
H10C H 0.1038 0.2855 0.1748 0.048 Uiso 1 1 calc R
C11 C 0.1142(3) 0.30715(16) 0.00605(13) 0.0358(6) Uani 1 1 d .
H11A H 0.1449 0.3451 -0.0108 0.054 Uiso 1 1 calc R
H11B H 0.0132 0.2791 -0.0201 0.054 Uiso 1 1 calc R
H11C H 0.1852 0.2708 -0.0021 0.054 Uiso 1 1 calc R
C12 C -0.0329(3) 0.42411(16) 0.11422(16) 0.0366(6) Uani 1 1 d .
H12A H -0.0442 0.4498 0.1642 0.055 Uiso 1 1 calc R
H12B H -0.1295 0.3933 0.0841 0.055 Uiso 1 1 calc R
H12C H -0.0005 0.4629 0.0986 0.055 Uiso 1 1 calc R
C13 C 0.5443(3) 0.5931(2) 0.13103(16) 0.0458(8) Uani 1 1 d .
H13A H 0.6010 0.6356 0.1756 0.069 Uiso 1 1 calc R
H13B H 0.5694 0.6002 0.0902 0.069 Uiso 1 1 calc R
H13C H 0.5703 0.5442 0.1281 0.069 Uiso 1 1 calc R
C14 C 0.2318(3) 0.51914(18) 0.03715(13) 0.0415(7) Uani 1 1 d .
H14A H 0.2476 0.4673 0.0295 0.062 Uiso 1 1 calc R
H14B H 0.2699 0.5312 0.0011 0.062 Uiso 1 1 calc R
H14C H 0.1242 0.5215 0.0330 0.062 Uiso 1 1 calc R
C15 C 0.3112(4) 0.69185(19) 0.1382(2) 0.0602(10) Uani 1 1 d .
H15A H 0.2052 0.6972 0.1372 0.090 Uiso 1 1 calc R
H15B H 0.3439 0.6984 0.0984 0.090 Uiso 1 1 calc R
H15C H 0.3722 0.7312 0.1835 0.090 Uiso 1 1 calc R
C16 C -0.0209(3) 0.63463(16) 0.17800(14) 0.0311(6) Uani 1 1 d .
H16A H 0.0154 0.6306 0.1351 0.047 Uiso 1 1 calc R
H16B H -0.0579 0.6835 0.2000 0.047 Uiso 1 1 calc R
H16C H -0.1027 0.5917 0.1648 0.047 Uiso 1 1 calc R
C17 C 0.2415(3) 0.73359(14) 0.30690(14) 0.0317(6) Uani 1 1 d .
H17A H 0.3278 0.7321 0.3394 0.048 Uiso 1 1 calc R
H17B H 0.1720 0.7631 0.3348 0.048 Uiso 1 1 calc R
H17C H 0.2765 0.7582 0.2784 0.048 Uiso 1 1 calc R
C18 C 0.0437(3) 0.60016(14) 0.30525(12) 0.0252(5) Uani 1 1 d .
H18A H -0.0185 0.5492 0.2766 0.038 Uiso 1 1 calc R
H18B H -0.0199 0.6375 0.3285 0.038 Uiso 1 1 calc R
H18C H 0.1197 0.5978 0.3417 0.038 Uiso 1 1 calc R
C19 C -0.5653(3) 0.95665(18) 0.20274(15) 0.0379(6) Uani 1 1 d .
H19A H -0.5274 0.9156 0.2120 0.057 Uiso 1 1 calc R
H19B H -0.6684 0.9378 0.1749 0.057 Uiso 1 1 calc R
H19C H -0.5645 1.0011 0.2483 0.057 Uiso 1 1 calc R
C20 C -0.4564(3) 0.89597(15) 0.06235(13) 0.0328(6) Uani 1 1 d .
H20A H -0.3955 0.9078 0.0323 0.049 Uiso 1 1 calc R
H20B H -0.5617 0.8787 0.0373 0.049 Uiso 1 1 calc R
H20C H -0.4199 0.8551 0.0724 0.049 Uiso 1 1 calc R
C21 C -0.5314(3) 1.05733(15) 0.12305(13) 0.0302(6) Uani 1 1 d .
H21A H -0.5176 1.1075 0.1648 0.045 Uiso 1 1 calc R
H21B H -0.6390 1.0377 0.1040 0.045 Uiso 1 1 calc R
H21C H -0.4837 1.0631 0.0862 0.045 Uiso 1 1 calc R
C22 C -0.0498(3) 0.92507(15) 0.09761(14) 0.0366(6) Uani 1 1 d .
H22A H -0.0235 0.9053 0.1327 0.055 Uiso 1 1 calc R
H22B H 0.0371 0.9297 0.0761 0.055 Uiso 1 1 calc R
H22C H -0.1341 0.8895 0.0602 0.055 Uiso 1 1 calc R
C23 C -0.1789(3) 1.05142(16) 0.07006(14) 0.0360(6) Uani 1 1 d .
H23A H -0.2684 1.0143 0.0386 0.054 Uiso 1 1 calc R
H23B H -0.1007 1.0508 0.0423 0.054 Uiso 1 1 calc R
H23C H -0.2049 1.1031 0.0912 0.054 Uiso 1 1 calc R
C24 C 0.0737(3) 1.09691(17) 0.19663(16) 0.0424(7) Uani 1 1 d .
H24A H 0.0479 1.1474 0.2249 0.064 Uiso 1 1 calc R
H24B H 0.1351 1.1009 0.1632 0.064 Uiso 1 1 calc R
H24C H 0.1304 1.0797 0.2286 0.064 Uiso 1 1 calc R
C25 C -0.4752(3) 1.18529(17) 0.31057(17) 0.0376(7) Uani 1 1 d .
H25A H -0.5076 1.1296 0.2818 0.056 Uiso 1 1 calc R
H25B H -0.5226 1.2126 0.2857 0.056 Uiso 1 1 calc R
H25C H -0.5051 1.2011 0.3570 0.056 Uiso 1 1 calc R
C26 C -0.2164(3) 1.22569(13) 0.24619(12) 0.0265(5) Uani 1 1 d .
H26A H -0.1081 1.2433 0.2544 0.040 Uiso 1 1 calc R
H26B H -0.2712 1.2648 0.2414 0.040 Uiso 1 1 calc R
H26C H -0.2464 1.1773 0.2023 0.040 Uiso 1 1 calc R
C27 C -0.2157(4) 1.30908(15) 0.40424(14) 0.0400(7) Uani 1 1 d .
H27A H -0.2447 1.3056 0.4460 0.060 Uiso 1 1 calc R
H27B H -0.2712 1.3446 0.3929 0.060 Uiso 1 1 calc R
H27C H -0.1075 1.3282 0.4147 0.060 Uiso 1 1 calc R
C28 C 0.1458(3) 1.25251(15) 0.39520(13) 0.0297(5) Uani 1 1 d .
H28A H 0.1861 1.2236 0.3525 0.045 Uiso 1 1 calc R
H28B H 0.2286 1.2786 0.4367 0.045 Uiso 1 1 calc R
H28C H 0.0922 1.2909 0.3881 0.045 Uiso 1 1 calc R
C29 C -0.0371(3) 1.23539(16) 0.50425(12) 0.0326(6) Uani 1 1 d .
H29A H -0.0440 1.2889 0.5144 0.049 Uiso 1 1 calc R
H29B H 0.0420 1.2345 0.5403 0.049 Uiso 1 1 calc R
H29C H -0.1335 1.2095 0.5055 0.049 Uiso 1 1 calc R
C30 C 0.1249(3) 1.10826(16) 0.41682(14) 0.0323(6) Uani 1 1 d .
H30A H 0.0602 1.0679 0.4212 0.048 Uiso 1 1 calc R
H30B H 0.2072 1.1330 0.4587 0.048 Uiso 1 1 calc R
H30C H 0.1666 1.0853 0.3734 0.048 Uiso 1 1 calc R
C31 C -0.4379(3) 1.08880(16) 0.41329(14) 0.0313(6) Uani 1 1 d .
H31A H -0.3670 1.1359 0.4260 0.047 Uiso 1 1 calc R
H31B H -0.4832 1.0941 0.4544 0.047 Uiso 1 1 calc R
H31C H -0.5170 1.0804 0.3729 0.047 Uiso 1 1 calc R
C32 C -0.2076(3) 1.02237(17) 0.47540(14) 0.0337(6) Uani 1 1 d .
H32A H -0.1514 0.9799 0.4677 0.051 Uiso 1 1 calc R
H32B H -0.2696 1.0262 0.5109 0.051 Uiso 1 1 calc R
H32C H -0.1371 1.0707 0.4928 0.051 Uiso 1 1 calc R
C33 C -0.4878(3) 0.91560(16) 0.35944(16) 0.0368(6) Uani 1 1 d .
H33A H -0.5834 0.9250 0.3396 0.055 Uiso 1 1 calc R
H33B H -0.4988 0.9071 0.4013 0.055 Uiso 1 1 calc R
H33C H -0.4596 0.8699 0.3232 0.055 Uiso 1 1 calc R
C34 C -0.2625(3) 0.82539(14) 0.19450(15) 0.0386(6) Uani 1 1 d .
H34A H -0.3675 0.8146 0.1981 0.058 Uiso 1 1 calc R
H34B H -0.2204 0.7777 0.1789 0.058 Uiso 1 1 calc R
H34C H -0.2578 0.8462 0.1597 0.058 Uiso 1 1 calc R
C35 C -0.1475(4) 0.84952(17) 0.34716(16) 0.0468(8) Uani 1 1 d .
H35A H -0.0732 0.8806 0.3913 0.070 Uiso 1 1 calc R
H35B H -0.1209 0.7983 0.3232 0.070 Uiso 1 1 calc R
H35C H -0.2473 0.8445 0.3588 0.070 Uiso 1 1 calc R
C36 C 0.0561(3) 0.91105(16) 0.27834(19) 0.0450(8) Uani 1 1 d .
H36A H 0.0707 0.9398 0.2505 0.068 Uiso 1 1 calc R
H36B H 0.0850 0.8603 0.2545 0.068 Uiso 1 1 calc R
H36C H 0.1185 0.9394 0.3264 0.068 Uiso 1 1 calc R

loop_
_atom_site_aniso_label
_atom_site_aniso_U_11
_atom_site_aniso_U_22
_atom_site_aniso_U_33
_atom_site_aniso_U_23
_atom_site_aniso_U_13
_atom_site_aniso_U_12
Si1 0.0152(3) 0.0214(3) 0.0269(3) 0.0115(3) 0.0025(2) 0.0035(2)
Si2 0.0204(3) 0.0179(3) 0.0175(3) 0.0069(2) 0.0073(2) 0.0037(2)
Si3 0.0193(3) 0.0206(3) 0.0159(3) 0.0080(2) 0.0082(2) 0.0077(2)
Si4 0.0170(3) 0.0207(3) 0.0321(3) 0.0147(3) 0.0041(3) -0.0015(2)
Si5 0.0127(3) 0.0294(3) 0.0257(3) 0.0166(3) 0.0035(2) 0.0003(3)
Si6 0.0114(3) 0.0174(3) 0.0246(3) 0.0084(3) 0.0032(2) 0.0031(2)
Si7 0.0224(3) 0.0239(3) 0.0189(3) -0.0003(3) 0.0054(3) 0.0048(3)
Si8 0.0197(3) 0.0285(3) 0.0175(3) 0.0104(3) 0.0019(2) 0.0066(3)
Si9 0.0212(3) 0.0169(3) 0.0169(3) 0.0086(2) 0.0054(2) 0.0077(2)
Si10 0.0144(3) 0.0277(3) 0.0171(3) 0.0114(3) 0.0011(2) 0.0004(2)
Si11 0.0134(3) 0.0273(3) 0.0303(3) 0.0140(3) 0.0045(3) 0.0030(3)
Si12 0.0181(3) 0.0182(3) 0.0313(3) 0.0146(3) 0.0043(3) 0.0045(2)
P1 0.0082(3) 0.0109(3) 0.0131(3) 0.0066(3) 0.0022(2) 0.0018(2)
P1' 0.0103(13) 0.0106(13) 0.0116(13) 0.0043(10) 0.0027(10) 0.0013(10)
P2 0.0095(3) 0.0105(3) 0.0120(3) 0.0058(3) 0.0027(2) 0.0023(2)
P2' 0.0068(11) 0.0115(12) 0.0138(11) 0.0055(9) 0.0014(8) 0.0022(8)
N1 0.0139(9) 0.0243(10) 0.0132(8) 0.0100(7) 0.0024(7) 0.0047(7)
N2 0.0158(9) 0.0111(8) 0.0203(9) 0.0041(7) 0.0073(7) 0.0022(7)
N3 0.0096(8) 0.0141(9) 0.0218(9) 0.0117(7) 0.0018(7) 0.0026(7)
N4 0.0193(10) 0.0270(10) 0.0108(8) 0.0029(8) 0.0021(7) 0.0098(8)
N5 0.0131(8) 0.0114(8) 0.0130(8) 0.0041(7) 0.0035(7) 0.0020(7)
N6 0.0133(9) 0.0145(9) 0.0267(9) 0.0136(8) 0.0013(7) 0.0013(7)
C1 0.0195(12) 0.0339(14) 0.0489(16) 0.0262(13) -0.0015(11) -0.0042(11)
C2 0.0269(14) 0.0275(14) 0.0417(15) 0.0016(12) 0.0047(12) 0.0030(11)
C3 0.0181(12) 0.0343(13) 0.0229(11) 0.0123(10) -0.0028(9) 0.0035(10)
C4 0.0379(15) 0.0416(15) 0.0209(12) 0.0150(11) 0.0114(11) 0.0045(12)
C5 0.0278(13) 0.0285(13) 0.0383(14) 0.0157(12) 0.0067(11) -0.0059(11)
C6 0.0438(16) 0.0312(14) 0.0409(14) 0.0241(12) 0.0233(13) 0.0154(12)
C7 0.0219(12) 0.0425(15) 0.0263(12) 0.0185(11) 0.0063(10) 0.0068(11)
C8 0.0434(16) 0.0249(13) 0.0298(13) 0.0132(11) 0.0159(11) 0.0173(11)
C9 0.0265(13) 0.0383(14) 0.0244(12) 0.0157(11) 0.0138(10) 0.0091(11)
C10 0.0341(14) 0.0209(12) 0.0387(14) 0.0125(11) 0.0098(12) -0.0038(11)
C11 0.0392(15) 0.0339(14) 0.0279(13) 0.0150(11) -0.0074(11) -0.0092(12)
C12 0.0182(12) 0.0429(16) 0.0614(18) 0.0339(15) 0.0116(12) 0.0051(11)
C13 0.0220(14) 0.090(2) 0.0402(15) 0.0410(17) 0.0112(12) 0.0086(15)
C14 0.0370(16) 0.0622(19) 0.0258(13) 0.0271(14) -0.0016(11) -0.0157(14)
C15 0.084(3) 0.0485(19) 0.081(2) 0.0490(19) 0.049(2) 0.0169(18)
C16 0.0179(12) 0.0383(15) 0.0413(14) 0.0212(12) 0.0031(11) 0.0114(11)
C17 0.0249(13) 0.0198(12) 0.0428(15) 0.0075(11) 0.0036(11) 0.0050(10)
C18 0.0207(12) 0.0258(12) 0.0242(11) 0.0049(10) 0.0091(10) 0.0047(10)
C19 0.0290(14) 0.0548(18) 0.0459(16) 0.0340(15) 0.0129(12) 0.0154(13)
C20 0.0312(14) 0.0278(13) 0.0278(13) 0.0061(11) -0.0048(11) -0.0020(11)
C21 0.0293(13) 0.0354(14) 0.0205(11) 0.0097(11) -0.0047(10) 0.0086(11)
C22 0.0417(16) 0.0338(15) 0.0325(14) 0.0076(12) 0.0200(12) 0.0147(12)
C23 0.0405(16) 0.0340(15) 0.0329(14) 0.0119(12) 0.0171(12) 0.0041(12)
C24 0.0275(14) 0.0390(16) 0.0433(16) 0.0025(13) 0.0066(12) 0.0039(12)
C25 0.0238(13) 0.0478(17) 0.0629(18) 0.0417(15) 0.0110(13) 0.0177(12)
C26 0.0414(15) 0.0181(11) 0.0250(12) 0.0129(10) 0.0091(11) 0.0075(10)
C27 0.065(2) 0.0257(14) 0.0284(13) 0.0068(11) 0.0116(13) 0.0271(14)
C28 0.0214(12) 0.0330(14) 0.0266(12) 0.0089(11) 0.0019(10) -0.0067(10)
C29 0.0293(14) 0.0474(16) 0.0175(11) 0.0136(11) 0.0007(10) -0.0006(12)
C30 0.0171(12) 0.0479(16) 0.0372(14) 0.0246(13) -0.0001(10) 0.0094(11)
C31 0.0221(13) 0.0412(15) 0.0310(13) 0.0134(12) 0.0097(10) 0.0132(11)
C32 0.0270(14) 0.0451(16) 0.0322(13) 0.0193(12) 0.0065(11) 0.0088(12)
C33 0.0213(13) 0.0442(16) 0.0497(16) 0.0264(14) 0.0087(12) -0.0026(12)
C34 0.0439(17) 0.0190(13) 0.0452(16) 0.0096(12) -0.0013(13) 0.0068(12)
C35 0.072(2) 0.0345(16) 0.0499(17) 0.0296(14) 0.0157(16) 0.0266(15)
C36 0.0265(14) 0.0246(14) 0.081(2) 0.0154(14) 0.0212(15) 0.0118(11)

loop_
_atom_type_symbol
_atom_type_description
_atom_type_scat_dispersion_real
_atom_type_scat_dispersion_imag
_atom_type_scat_source
C C 0.0033 0.0016 'International Tables Vol C Tables 4.2.6.8 and 6.1.1.4'
H H 0.0000 0.0000 'International Tables Vol C Tables 4.2.6.8 and 6.1.1.4'
N N 0.0061 0.0033 'International Tables Vol C Tables 4.2.6.8 and 6.1.1.4'
Si Si 0.0817 0.0704 'International Tables Vol C Tables 4.2.6.8 and 6.1.1.4'
P P 0.1023 0.0942 'International Tables Vol C Tables 4.2.6.8 and 6.1.1.4'

loop_
_geom_angle_atom_site_label_1
_geom_angle_atom_site_label_2
_geom_angle_atom_site_label_3
_geom_angle
N1 Si1 C1 113.48(10)
N1 Si1 C3 111.79(10)
C1 Si1 C3 104.87(11)
N1 Si1 C2 111.99(10)
C1 Si1 C2 105.74(13)
C3 Si1 C2 108.50(12)
N1 Si2 C6 112.16(10)
N1 Si2 C4 111.06(10)
C6 Si2 C4 105.91(12)
N1 Si2 C5 116.24(10)
C6 Si2 C5 108.01(12)
C4 Si2 C5 102.58(12)
C6 Si2 P1' 111.30(10)
C4 Si2 P1' 140.43(10)
C5 Si2 P1' 78.54(10)
N2 Si3 C7 114.15(10)
N2 Si3 C8 110.75(10)
C7 Si3 C8 105.62(12)
N2 Si3 C9 112.58(10)
C7 Si3 C9 106.45(11)
C8 Si3 C9 106.77(11)
N2 Si4 C12 112.50(11)
N2 Si4 C11 112.06(10)
C12 Si4 C11 105.28(13)
N2 Si4 C10 112.71(10)
C12 Si4 C10 109.10(12)
C11 Si4 C10 104.64(12)
C12 Si4 P1' 74.94(11)
C11 Si4 P1' 139.89(10)
C10 Si4 P1' 113.21(10)
N3 Si5 C14 110.99(10)
N3 Si5 C13 114.82(10)
C14 Si5 C13 107.77(14)
N3 Si5 C15 113.08(11)
C14 Si5 C15 107.15(16)
C13 Si5 C15 102.42(16)
N3 Si6 C18 116.97(9)
N3 Si6 C17 111.43(10)
C18 Si6 C17 103.90(11)
N3 Si6 C16 110.55(10)
C18 Si6 C16 104.58(11)
C17 Si6 C16 108.86(12)
C18 Si6 P1' 77.43(9)
C17 Si6 P1' 129.93(10)
C16 Si6 P1' 119.32(10)
N4 Si7 C23 111.37(11)
N4 Si7 C24 114.37(11)
C23 Si7 C24 104.53(14)
N4 Si7 C22 112.47(11)
C23 Si7 C22 105.96(12)
C24 Si7 C22 107.49(13)
C23 Si7 P2 141.97(9)
C24 Si7 P2 81.89(10)
C22 Si7 P2 107.60(9)
N4 Si8 C19 113.45(11)
N4 Si8 C21 112.56(11)
C19 Si8 C21 108.55(12)
N4 Si8 C20 111.75(10)
C19 Si8 C20 105.34(13)
C21 Si8 C20 104.58(11)
C19 Si8 P2' 73.72(10)
C21 Si8 P2' 113.52(9)
C20 Si8 P2' 140.17(10)
N5 Si9 C26 113.05(10)
N5 Si9 C27 111.47(10)
C26 Si9 C27 105.24(12)
N5 Si9 C25 115.36(10)
C26 Si9 C25 107.82(12)
C27 Si9 C25 102.96(14)
C26 Si9 P2' 108.74(9)
C27 Si9 P2' 142.65(10)
C25 Si9 P2' 81.05(10)
N5 Si10 C30 113.53(10)
N5 Si10 C28 111.39(10)
C30 Si10 C28 104.60(12)
N5 Si10 C29 111.85(10)
C30 Si10 C29 105.64(12)
C28 Si10 C29 109.41(12)
N6 Si11 C31 117.44(10)
N6 Si11 C32 111.11(10)
C31 Si11 C32 103.40(12)
N6 Si11 C33 110.48(11)
C31 Si11 C33 104.66(12)
C32 Si11 C33 109.21(12)
C31 Si11 P2' 78.67(9)
C32 Si11 P2' 130.61(10)
C33 Si11 P2' 118.01(10)
N6 Si12 C34 111.29(10)
N6 Si12 C36 114.37(10)
C34 Si12 C36 108.22(14)
N6 Si12 C35 113.68(11)
C34 Si12 C35 106.75(14)
C36 Si12 C35 101.85(15)
P1' P1 N3 69.67(12)
P1' P1 N1 70.04(12)
N3 P1 N1 105.08(9)
P1' P1 N2 64.34(12)
N3 P1 N2 108.61(9)
N1 P1 N2 106.61(9)
P1 P1' N2 69.45(13)
P1 P1' N3 65.18(11)
N2 P1' N3 108.96(15)
P1 P1' N1 65.02(12)
N2 P1' N1 106.63(15)
N3 P1' N1 100.15(14)
P1 P1' Si4 109.37(13)
N3 P1' Si4 113.51(12)
N1 P1' Si4 139.85(14)
P1 P1' Si2 98.54(13)
N2 P1' Si2 99.93(12)
N3 P1' Si2 137.51(13)
Si4 P1' Si2 108.89(9)
P1 P1' Si6 97.86(12)
N2 P1' Si6 144.77(14)
N1 P1' Si6 96.23(11)
Si4 P1' Si6 123.62(9)
Si2 P1' Si6 114.69(9)
P2' P2 N5 68.96(11)
P2' P2 N4 70.25(11)
N5 P2 N4 107.33(9)
P2' P2 N6 64.41(11)
N5 P2 N6 104.56(8)
N4 P2 N6 108.16(9)
P2' P2 Si7 108.32(10)
N6 P2 Si7 133.76(7)
P2 P2' N6 69.24(11)
P2 P2' N5 65.51(11)
N6 P2' N5 105.31(14)
P2 P2' N4 64.73(11)
N6 P2' N4 107.73(14)
N5 P2' N4 102.46(13)
P2 P2' Si11 104.37(11)
N5 P2' Si11 101.90(10)
N4 P2' Si11 145.23(13)
P2 P2' Si8 104.72(11)
N6 P2' Si8 114.44(12)
N5 P2' Si8 132.30(12)
Si11 P2' Si8 125.25(9)
P2 P2' Si9 96.05(11)
N6 P2' Si9 142.55(13)
N4 P2' Si9 95.22(10)
Si11 P2' Si9 119.25(8)
Si8 P2' Si9 102.44(7)
P1 N1 Si2 130.93(11)
P1 N1 Si1 107.64(9)
Si2 N1 Si1 116.61(9)
Si2 N1 P1' 97.87(12)
Si1 N1 P1' 144.97(13)
P1' N2 P1 46.21(10)
P1' N2 Si4 96.37(12)
P1 N2 Si4 137.65(11)
P1' N2 Si3 147.70(14)
P1 N2 Si3 104.83(9)
Si4 N2 Si3 115.53(10)
P1 N3 Si6 133.99(10)
P1 N3 Si5 107.68(9)
Si6 N3 Si5 116.49(9)
P1 N3 P1' 45.16(9)
Si6 N3 P1' 100.93(11)
Si5 N3 P1' 138.67(13)
P2 N4 Si8 138.00(11)
P2 N4 Si7 103.43(10)
Si8 N4 Si7 117.31(10)
P2 N4 P2' 45.02(8)
Si8 N4 P2' 95.73(11)
Si7 N4 P2' 146.85(13)
P2 N5 Si9 130.45(10)
P2 N5 Si10 107.46(9)
Si9 N5 Si10 116.75(9)
P2 N5 P2' 45.53(8)
Si9 N5 P2' 100.90(11)
Si10 N5 P2' 141.13(12)
P2' N6 P2 46.36(9)
P2' N6 Si11 99.37(12)
P2 N6 Si11 135.01(11)
P2' N6 Si12 139.84(13)
P2 N6 Si12 107.02(10)
Si11 N6 Si12 116.51(9)

loop_
_geom_bond_atom_site_label_1
_geom_bond_atom_site_label_2
_geom_bond_distance
Si1 N1 1.7798(18)
Si1 C1 1.864(2)
Si1 C3 1.874(2)
Si1 C2 1.883(3)
Si2 N1 1.7664(18)
Si2 C6 1.859(2)
Si2 C4 1.870(2)
Si2 C5 1.870(3)
Si2 P1' 2.694(2)
Si3 N2 1.7791(18)
Si3 C7 1.867(2)
Si3 C8 1.873(2)
Si3 C9 1.874(2)
Si4 N2 1.7701(18)
Si4 C12 1.861(3)
Si4 C11 1.875(3)
Si4 C10 1.881(2)
Si4 P1' 2.583(3)
Si5 N3 1.7839(17)
Si5 C14 1.852(3)
Si5 C13 1.856(3)
Si5 C15 1.879(3)
Si6 N3 1.7714(18)
Si6 C18 1.863(2)
Si6 C17 1.871(2)
Si6 C16 1.881(2)
Si6 P1' 2.751(3)
Si7 N4 1.7859(19)
Si7 C23 1.869(3)
Si7 C24 1.871(3)
Si7 C22 1.877(3)
Si7 P2 2.7697(9)
Si8 N4 1.7748(19)
Si8 C19 1.857(3)
Si8 C21 1.875(2)
Si8 C20 1.879(2)
Si8 P2' 2.661(2)
Si9 N5 1.7717(17)
Si9 C26 1.860(2)
Si9 C27 1.865(3)
Si9 C25 1.870(3)
Si9 P2' 2.741(2)
Si10 N5 1.7810(17)
Si10 C30 1.865(2)
Si10 C28 1.874(2)
Si10 C29 1.877(2)
Si11 N6 1.7703(19)
Si11 C31 1.864(2)
Si11 C32 1.874(3)
Si11 C33 1.883(3)
Si11 P2' 2.645(2)
Si12 N6 1.7824(18)
Si12 C34 1.862(3)
Si12 C36 1.866(3)
Si12 C35 1.872(3)
P1 P1' 1.358(3)
P1 N3 1.7384(17)
P1 N1 1.7427(17)
P1 N2 1.7616(18)
P1' N2 1.696(3)
P1' N3 1.796(3)
P1' N1 1.807(3)
P2 P2' 1.363(2)
P2 N5 1.7380(17)
P2 N4 1.7424(18)
P2 N6 1.7610(17)
P2' N6 1.698(3)
P2' N5 1.783(3)
P2' N4 1.813(3)
